data_1570150
loop_
_publ_author_name
'Xu, Tongle'
'Lv, Jie'
'Zheng, Daming'
'Luo, Zhenghui'
'Jee, Min Hun'
'Ran, Guangliu'
'Chen, Zhanxiang'
'Huang, Zhongyan'
'Ren, Jiaqi'
'Li, Yuxiang'
'Zhang, Cai&#x2019;e'
'Hu, Hanlin'
'Pauport\'e, Thierry'
'Zhang, Wenkai'
'Woo, Han Young'
'Yang, Chuluo'

_publ_section_title
;
 Regulating the reorganization energy and crystal packing of
 small-molecule donors enables the high performance of binary
 all-small-molecule organic solar cells with a slow film growth rate
;
_journal_issue 12
_journal_name_full 'Energy &amp; Environmental Science'
_journal_page_first 5933
_journal_page_last 5943
_journal_paper_doi 10.1039/D3EE02129G
_journal_volume 16
_journal_year 2023
_chemical_formula_moiety 'C108 H138 F2 N2 O2 S12 Si2, 2(C4 H8 O)'
_chemical_formula_sum 'C116 H154 F2 N2 O4 S12 Si2'
_chemical_formula_weight 2119.30
_space_group_crystal_system triclinic
_space_group_IT_number 2
_space_group_name_Hall '-P 1'
_space_group_name_H-M_alt 'P -1'
_atom_sites_solution_hydrogens geom
_atom_sites_solution_primary dual
_audit_creation_date 2023-09-18
_audit_creation_method
;
Olex2 1.5
(compiled 2022.04.07 svn.rca3783a0 for OlexSys, GUI svn.r6498)
;
_audit_update_record
;
2023-09-20 deposited with the CCDC.	2023-10-18 downloaded from the CCDC.
;
_cell_angle_alpha 82.2010(10)
_cell_angle_beta 85.7120(10)
_cell_angle_gamma 75.2340(10)
_cell_formula_units_Z 1
_cell_length_a 12.5553(4)
_cell_length_b 14.6952(4)
_cell_length_c 16.3320(5)
_cell_measurement_reflns_used 9915
_cell_measurement_temperature 170(2)
_cell_measurement_theta_max 27.11
_cell_measurement_theta_min 2.43
_cell_volume 2884.29(15)
_computing_cell_refinement 'SAINT V8.40B (Bruker Nano, Inc., 2019)'
_computing_data_collection 'Bruker Instrument Service vV6.2.14'
_computing_data_reduction 'SAINT V8.40B (Bruker Nano, Inc., 2019)'
_computing_molecular_graphics 'Olex2 1.5 (Dolomanov et al., 2009)'
_computing_publication_material 'Olex2 1.5 (Dolomanov et al., 2009)'
_computing_structure_refinement 'SHELXL 2019/2 (Sheldrick, 2015)'
_computing_structure_solution 'ShelXT (Sheldrick, 2015)'
_diffrn_ambient_temperature 170.00
_diffrn_measured_fraction_theta_full 0.997
_diffrn_measured_fraction_theta_max 0.997
_diffrn_measurement_device_type 'Bruker D8 Venture'
_diffrn_measurement_method '\w and \f scans'
_diffrn_radiation_type MoK\a
_diffrn_radiation_wavelength 0.71073
_diffrn_reflns_av_R_equivalents 0.0370
_diffrn_reflns_av_unetI/netI 0.0269
_diffrn_reflns_Laue_measured_fraction_full 0.997
_diffrn_reflns_Laue_measured_fraction_max 0.997
_diffrn_reflns_limit_h_max 16
_diffrn_reflns_limit_h_min -16
_diffrn_reflns_limit_k_max 18
_diffrn_reflns_limit_k_min -18
_diffrn_reflns_limit_l_max 20
_diffrn_reflns_limit_l_min -20
_diffrn_reflns_number 65141
_diffrn_reflns_point_group_measured_fraction_full 0.997
_diffrn_reflns_point_group_measured_fraction_max 0.997
_diffrn_reflns_theta_full 25.242
_diffrn_reflns_theta_max 27.109
_diffrn_reflns_theta_min 2.141
_diffrn_standards_number 0
_exptl_absorpt_coefficient_mu 0.302
_exptl_absorpt_correction_T_max 0.7455
_exptl_absorpt_correction_T_min 0.7006
_exptl_absorpt_correction_type multi-scan
_exptl_absorpt_process_details
;
SADABS-2016/2 (Bruker,2016/2) was used for absorption correction.
wR2(int) was 0.1075 before and 0.0507 after correction.
The Ratio of minimum to maximum transmission is 0.9398.
The \l/2 correction factor is Not present.
;
_exptl_crystal_colour red
_exptl_crystal_colour_primary red
_exptl_crystal_density_diffrn 1.220
_exptl_crystal_description block
_exptl_crystal_F_000 1134
_exptl_crystal_size_max 0.32
_exptl_crystal_size_mid 0.19
_exptl_crystal_size_min 0.1
_refine_diff_density_max 0.875
_refine_diff_density_min -0.454
_refine_diff_density_rms 0.055
_refine_ls_extinction_method none
_refine_ls_goodness_of_fit_ref 1.010
_refine_ls_hydrogen_treatment constr
_refine_ls_matrix_type full
_refine_ls_number_parameters 753
_refine_ls_number_reflns 12677
_refine_ls_number_restraints 373
_refine_ls_restrained_S_all 1.036
_refine_ls_R_factor_all 0.0641
_refine_ls_R_factor_gt 0.0507
_refine_ls_shift/su_max 0.001
_refine_ls_shift/su_mean 0.000
_refine_ls_structure_factor_coef Fsqd
_refine_ls_weighting_details 'w=1/[\s^2^(Fo^2^)+(0.0771P)^2^+1.7431P] where P=(Fo^2^+2Fc^2^)/3'
_refine_ls_weighting_scheme calc
_refine_ls_wR_factor_gt 0.1350
_refine_ls_wR_factor_ref 0.1480
_reflns_Friedel_coverage 0.000
_reflns_number_gt 10211
_reflns_number_total 12677
_reflns_threshold_expression 'I > 2\s(I)'
_cod_data_source_file d3ee02129g2.cif
_cod_data_source_block mo_220819_t26_0m
_cod_depositor_comments 'Adding full bibliography for 1570150--1570151.cif.'
_cod_database_code 1570150
_shelx_shelxl_version_number 2019/2
_shelx_space_group_comment
;
The symmetry employed for this shelxl refinement is uniquely defined
by the following loop, which should always be used as a source of
symmetry information in preference to the above space-group names.
They are only intended as comments.
;
_shelx_estimated_absorpt_t_max 0.970
_shelx_estimated_absorpt_t_min 0.910
_olex2_refinement_description
;
1. Fixed Uiso
 At 1.2 times of:
  All C(H) groups, All C(H,H) groups, All C(H,H,H,H) groups
 At 1.5 times of:
  All C(H,H,H) groups
2. Restrained distances
 C9-C10
 1.53 with sigma of 0.01
 C10A-C11A
 1.53 with sigma of 0.01
 C10-C11
 1.53 with sigma of 0.01
 C38-C40 \\sim C38A-C40A
 with sigma of 0.04
 C39-C40 \\sim C39A-C40A
 with sigma of 0.02
 Si1-C9 \\sim Si1-C9A
 with sigma of 0.02
 C9-C10 \\sim C9A-C10A
 with sigma of 0.02
 C11-C10 \\sim C11A-C10A
 with sigma of 0.02
 Si1-C10 \\sim Si1-C10A
 with sigma of 0.04
 C9-C11 \\sim C9A-C11A
 with sigma of 0.04
 Si1-C15 \\sim Si1-C15A
 with sigma of 0.02
 C15-C16 \\sim C15A-C16A
 with sigma of 0.02
 C16-C17 \\sim C16A-C17A
 with sigma of 0.02
 Si1-C16 \\sim Si1-C16A
 with sigma of 0.04
 C15-C17 \\sim C15A-C17A
 with sigma of 0.04
 C52-C53 \\sim C52-C53A
 with sigma of 0.02
 C53-C54 \\sim C53A-C54A
 with sigma of 0.02
 C52-C54 \\sim C52-C54A
 with sigma of 0.04
 C37-C38 \\sim C37A-C38A
 with sigma of 0.02
 C37-C39 \\sim C37A-C39A
 with sigma of 0.04
 C35-C36 \\sim C35-C36A
 with sigma of 0.02
 C36-C37 \\sim C36A-C37A
 with sigma of 0.02
 C38-C39 \\sim C38A-C39A
 with sigma of 0.02
 C35-C37 \\sim C35-C37A
 with sigma of 0.04
 C36-C38 \\sim C36A-C38A
 with sigma of 0.04
3. Uiso/Uaniso restraints and constraints
C33 \\sim C35 \\sim C36 \\sim C36A \\sim C37 \\sim C37A \\sim C38 \\sim C38A
\\sim C39 \\sim C39A \\sim C40A \\sim C40: within 2A with sigma of 0.02 and
sigma for terminal atoms of 0.02 within 2A
Si1 \\sim C9 \\sim C10 \\sim C11 \\sim C9A \\sim C10A \\sim C11A: within 2A
with sigma of 0.01 and sigma for terminal atoms of 0.02 within 2A
Si1 \\sim C15 \\sim C16 \\sim C17 \\sim C15A \\sim C16A \\sim C17A: within 2A
with sigma of 0.01 and sigma for terminal atoms of 0.02 within 2A
C52 \\sim C53 \\sim C54 \\sim C53A \\sim C54A: within 2A with sigma of 0.01 and
sigma for terminal atoms of 0.02 within 2A
4. Others
 Sof(C9A)=Sof(H9AA)=Sof(H9AB)=Sof(C10A)=Sof(H10C)=Sof(H10D)=Sof(C11A)=
 Sof(H11D)=Sof(H11E)=Sof(H11F)=1-FVAR(1)
 Sof(C9)=Sof(H9A)=Sof(H9B)=Sof(C10)=Sof(H10A)=Sof(H10B)=Sof(C11)=Sof(H11A)=
 Sof(H11B)=Sof(H11C)=FVAR(1)
 Sof(C15A)=Sof(H15C)=Sof(H15D)=Sof(C16A)=Sof(H16C)=Sof(H16D)=Sof(C17A)=
 Sof(H17D)=Sof(H17E)=Sof(H17F)=1-FVAR(2)
 Sof(C15)=Sof(H15A)=Sof(H15B)=Sof(C16)=Sof(H16A)=Sof(H16B)=Sof(C17)=Sof(H17A)=
 Sof(H17B)=Sof(H17C)=FVAR(2)
 Sof(H52C)=Sof(H52D)=Sof(C53A)=Sof(H53C)=Sof(H53D)=Sof(C54A)=Sof(H54D)=
 Sof(H54E)=Sof(H54F)=1-FVAR(3)
 Sof(H52A)=Sof(H52B)=Sof(C53)=Sof(H53A)=Sof(H53B)=Sof(C54)=Sof(H54A)=Sof(H54B)=
 Sof(H54C)=FVAR(3)
 Sof(H35C)=Sof(H35D)=Sof(C36A)=Sof(H36C)=Sof(H36D)=Sof(C37A)=Sof(H37C)=
 Sof(H37D)=Sof(C38A)=Sof(H38C)=Sof(H38D)=Sof(C39A)=Sof(H39C)=Sof(H39D)=
 Sof(C40A)=Sof(H40D)=Sof(H40E)=Sof(H40F)=1-FVAR(4)
 Sof(H35A)=Sof(H35B)=Sof(C36)=Sof(H36A)=Sof(H36B)=Sof(C37)=Sof(H37A)=Sof(H37B)=
 Sof(C38)=Sof(H38A)=Sof(H38B)=Sof(C39)=Sof(H39A)=Sof(H39B)=Sof(C40)=Sof(H40A)=
 Sof(H40B)=Sof(H40C)=FVAR(4)
5.a Secondary CH2 refined with riding coordinates:
 C12(H12A,H12B), C13(H13A,H13B), C25(H25A,H25B), C26(H26A,H26B), C27(H27A,
 H27B), C28(H28A,H28B), C29(H29A,H29B), C35(H35A,H35B), C35(H35C,H35D),
 C36(H36A,H36B), C37(H37A,H37B), C38(H38A,H38B), C39(H39A,H39B), C49(H49A,H49B),
  C50(H50A,H50B), C51(H51A,H51B), C52(H52A,H52B), C52(H52C,H52D), C9(H9A,H9B),
 C10(H10A,H10B), C15(H15A,H15B), C16(H16A,H16B), C53(H53A,H53B), C9A(H9AA,H9AB),
  C10A(H10C,H10D), C15A(H15C,H15D), C16A(H16C,H16D), C53A(H53C,H53D), C55(H55A,
 H55B), C56(H56A,H56B), C57(H57A,H57B), C58(H58A,H58B), C36A(H36C,H36D),
 C37A(H37C,H37D), C38A(H38C,H38D), C39A(H39C,H39D)
5.b Aromatic/amide H refined with riding coordinates:
 C4(H4), C7(H7), C8(H8), C19(H19), C22(H22), C32(H32), C42(H42), C43(H43),
 C45(H45)
5.c Idealised Me refined as rotating group:
 C14(H14A,H14B,H14C), C30(H30A,H30B,H30C), C40(H40A,H40B,H40C), C11(H11A,H11B,
 H11C), C17(H17A,H17B,H17C), C54(H54A,H54B,H54C), C11A(H11D,H11E,H11F),
 C17A(H17D,H17E,H17F), C54A(H54D,H54E,H54F), C40A(H40D,H40E,H40F)
;
_olex2_submission_special_instructions 'No special instructions were received'

loop_
_space_group_symop_operation_xyz
'x, y, z'
'-x, -y, -z'

loop_
_atom_site_label
_atom_site_type_symbol
_atom_site_fract_x
_atom_site_fract_y
_atom_site_fract_z
_atom_site_U_iso_or_equiv
_atom_site_adp_type
_atom_site_occupancy
_atom_site_site_symmetry_order
_atom_site_calc_flag
_atom_site_refinement_flags_posn
_atom_site_refinement_flags_adp
_atom_site_refinement_flags_occupancy
_atom_site_disorder_assembly
_atom_site_disorder_group
S1 S -0.66191(4) 0.66180(4) 0.39423(3) 0.03636(13) Uani 1 1 d . . . . .
S2 S -0.01618(4) 0.35192(4) 0.48920(3) 0.03726(13) Uani 1 1 d . . . . .
S3 S 0.31019(4) 0.16582(4) 0.53737(3) 0.03826(13) Uani 1 1 d . . . . .
S4 S 0.62155(4) 0.21603(4) 0.42512(4) 0.04103(14) Uani 1 1 d . . . . .
S5 S 0.82961(5) 0.26199(4) 0.32044(4) 0.04938(16) Uani 1 1 d . . . . .
S6 S 0.96850(8) 0.35298(6) 0.19814(6) 0.0853(3) Uani 1 1 d . . . . .
Si1 Si -0.19105(7) 0.70685(7) 0.12928(5) 0.0657(2) Uani 1 1 d D U . . .
F1 F -0.35141(17) 0.81171(11) 0.26020(10) 0.0750(5) Uani 1 1 d . . . . .
O1 O 1.07748(12) 0.08404(12) 0.41966(11) 0.0513(4) Uani 1 1 d . . . . .
N1 N 1.04094(15) 0.20937(14) 0.31667(13) 0.0474(5) Uani 1 1 d . . . . .
C1 C -0.56376(15) 0.57392(14) 0.44962(12) 0.0324(4) Uani 1 1 d . . . . .
C2 C -0.45176(15) 0.54585(14) 0.42775(12) 0.0316(4) Uani 1 1 d . . . . .
C3 C -0.39936(15) 0.58798(14) 0.35233(12) 0.0330(4) Uani 1 1 d . . . . .
C4 C -0.40481(18) 0.68386(15) 0.33821(13) 0.0396(5) Uani 1 1 d . . . . .
H4 H -0.447222 0.726070 0.374440 0.048 Uiso 1 1 calc R U . . .
C5 C -0.3470(2) 0.71698(16) 0.26997(14) 0.0455(5) Uani 1 1 d . . . . .
C6 C -0.28399(19) 0.66217(18) 0.21300(13) 0.0452(5) Uani 1 1 d . . . . .
C7 C -0.28424(18) 0.56598(17) 0.22791(14) 0.0436(5) Uani 1 1 d . . . . .
H7 H -0.245178 0.524501 0.189887 0.052 Uiso 1 1 calc R U . . .
C8 C -0.33923(17) 0.52920(15) 0.29588(13) 0.0395(5) Uani 1 1 d . . . . .
H8 H -0.335995 0.463315 0.304194 0.047 Uiso 1 1 calc R U . . .
C12 C -0.1458(3) 0.6192(3) 0.05430(19) 0.0875(12) Uani 1 1 d . . . . .
H12A H -0.088616 0.639133 0.016138 0.105 Uiso 1 1 calc R U . . .
H12B H -0.110487 0.557440 0.085203 0.105 Uiso 1 1 calc R U . . .
C13 C -0.2334(4) 0.6044(4) 0.0032(2) 0.1147(17) Uani 1 1 d . . . . .
H13A H -0.267825 0.665465 -0.029336 0.138 Uiso 1 1 calc R U . . .
H13B H -0.291421 0.584999 0.040722 0.138 Uiso 1 1 calc R U . . .
C14 C -0.1903(5) 0.5302(5) -0.0558(3) 0.161(3) Uani 1 1 d . . . . .
H14A H -0.142375 0.553843 -0.099149 0.242 Uiso 1 1 calc R U . . .
H14B H -0.252498 0.517330 -0.081021 0.242 Uiso 1 1 calc R U . . .
H14C H -0.148269 0.471684 -0.025116 0.242 Uiso 1 1 calc R U . . .
C18 C -0.38798(14) 0.47153(14) 0.48040(12) 0.0321(4) Uani 1 1 d . . . . .
C19 C -0.26977(15) 0.43451(15) 0.47461(13) 0.0352(4) Uani 1 1 d . . . . .
H19 H -0.223185 0.456825 0.432325 0.042 Uiso 1 1 calc R U . . .
C20 C -0.23246(15) 0.36358(14) 0.53703(12) 0.0336(4) Uani 1 1 d . . . . .
C21 C -0.11846(15) 0.31239(15) 0.54875(12) 0.0345(4) Uani 1 1 d . . . . .
C22 C -0.07490(15) 0.23246(15) 0.60120(13) 0.0355(4) Uani 1 1 d . . . . .
H22 H -0.118660 0.200699 0.638988 0.043 Uiso 1 1 calc R U . . .
C23 C 0.04194(15) 0.20166(14) 0.59366(12) 0.0334(4) Uani 1 1 d . . . . .
C24 C 0.08589(14) 0.26032(14) 0.53500(12) 0.0331(4) Uani 1 1 d . . . . .
C25 C 0.10894(16) 0.11462(15) 0.64465(14) 0.0386(4) Uani 1 1 d . . . . .
H25A H 0.167738 0.132950 0.670822 0.046 Uiso 1 1 calc R U . . .
H25B H 0.145177 0.067412 0.606969 0.046 Uiso 1 1 calc R U . . .
C26 C 0.04298(17) 0.06784(15) 0.71186(14) 0.0409(5) Uani 1 1 d . . . . .
H26A H -0.008820 0.040838 0.685813 0.049 Uiso 1 1 calc R U . . .
H26B H -0.001026 0.116368 0.745718 0.049 Uiso 1 1 calc R U . . .
C27 C 0.11714(18) -0.01052(16) 0.76774(14) 0.0439(5) Uani 1 1 d . . . . .
H27A H 0.159476 -0.059613 0.733758 0.053 Uiso 1 1 calc R U . . .
H27B H 0.170618 0.016403 0.791883 0.053 Uiso 1 1 calc R U . . .
C28 C 0.0549(2) -0.0570(2) 0.83730(17) 0.0581(7) Uani 1 1 d . . . . .
H28A H 0.000860 -0.083232 0.813095 0.070 Uiso 1 1 calc R U . . .
H28B H 0.013124 -0.007921 0.871513 0.070 Uiso 1 1 calc R U . . .
C29 C 0.1283(3) -0.1361(2) 0.89306(19) 0.0710(8) Uani 1 1 d . . . . .
H29A H 0.169018 -0.185939 0.859188 0.085 Uiso 1 1 calc R U . . .
H29B H 0.183092 -0.110311 0.916713 0.085 Uiso 1 1 calc R U . . .
C30 C 0.0646(4) -0.1808(3) 0.9633(2) 0.1041(14) Uani 1 1 d . . . . .
H30A H 0.012092 -0.208784 0.940429 0.156 Uiso 1 1 calc R U . . .
H30B H 0.024546 -0.132093 0.997529 0.156 Uiso 1 1 calc R U . . .
H30C H 0.116159 -0.230318 0.997303 0.156 Uiso 1 1 calc R U . . .
C31 C 0.19904(15) 0.25779(14) 0.50672(12) 0.0331(4) Uani 1 1 d . . . . .
C32 C 0.23404(16) 0.32389(15) 0.45094(13) 0.0375(4) Uani 1 1 d . . . . .
H32 H 0.184767 0.379824 0.426852 0.045 Uiso 1 1 calc R U . . .
C33 C 0.34893(16) 0.30261(16) 0.43192(13) 0.0364(4) Uani 1 1 d . U . . .
C34 C 0.40257(15) 0.21802(15) 0.47623(13) 0.0353(4) Uani 1 1 d . . . . .
C35 C 0.40400(18) 0.36160(19) 0.36928(15) 0.0498(6) Uani 1 1 d D U . . .
H35A H 0.439114 0.399927 0.399011 0.060 Uiso 0.788(4) 1 calc R U P A 1
H35B H 0.463535 0.318486 0.339764 0.060 Uiso 0.788(4) 1 calc R U P A 1
H35C H 0.374187 0.427799 0.381292 0.060 Uiso 0.212(4) 1 calc R U P A 2
H35D H 0.482583 0.344251 0.383250 0.060 Uiso 0.212(4) 1 calc R U P A 2
C36 C 0.3322(2) 0.4264(2) 0.30699(18) 0.0441(7) Uani 0.788(4) 1 d D U P A 1
H36A H 0.278790 0.475504 0.335165 0.053 Uiso 0.788(4) 1 calc R U P A 1
H36B H 0.289904 0.389978 0.281533 0.053 Uiso 0.788(4) 1 calc R U P A 1
C37 C 0.3958(3) 0.4748(3) 0.2390(2) 0.0463(8) Uani 0.788(4) 1 d D U P A 1
H37A H 0.342566 0.518681 0.201051 0.056 Uiso 0.788(4) 1 calc R U P A 1
H37B H 0.435786 0.513152 0.264368 0.056 Uiso 0.788(4) 1 calc R U P A 1
C38 C 0.4775(3) 0.4066(3) 0.1893(3) 0.0608(9) Uani 0.788(4) 1 d D U P A 1
H38A H 0.439537 0.361963 0.171069 0.073 Uiso 0.788(4) 1 calc R U P A 1
H38B H 0.536746 0.369038 0.225805 0.073 Uiso 0.788(4) 1 calc R U P A 1
C39 C 0.5298(4) 0.4537(3) 0.1137(2) 0.0705(11) Uani 0.788(4) 1 d D U P A 1
H39A H 0.472664 0.482803 0.072921 0.085 Uiso 0.788(4) 1 calc R U P A 1
H39B H 0.558534 0.504954 0.130340 0.085 Uiso 0.788(4) 1 calc R U P A 1
C40 C 0.6224(5) 0.3849(4) 0.0736(4) 0.114(2) Uani 0.788(4) 1 d D U P A 1
H40A H 0.674746 0.350055 0.115406 0.171 Uiso 0.788(4) 1 calc R U P A 1
H40B H 0.660332 0.419782 0.030546 0.171 Uiso 0.788(4) 1 calc R U P A 1
H40C H 0.592439 0.340138 0.048781 0.171 Uiso 0.788(4) 1 calc R U P A 1
C41 C 0.51958(15) 0.17268(15) 0.48204(13) 0.0375(4) Uani 1 1 d . . . . .
C42 C 0.56589(17) 0.09288(17) 0.53480(15) 0.0464(5) Uani 1 1 d . . . . .
H42 H 0.523601 0.058610 0.571560 0.056 Uiso 1 1 calc R U . . .
C43 C 0.68122(16) 0.06750(17) 0.52879(15) 0.0459(5) Uani 1 1 d . . . . .
H43 H 0.724798 0.014376 0.561198 0.055 Uiso 1 1 calc R U . . .
C44 C 0.72543(16) 0.12678(15) 0.47151(14) 0.0391(5) Uani 1 1 d . . . . .
C45 C 0.84100(16) 0.11645(15) 0.45145(14) 0.0388(5) Uani 1 1 d . . . . .
H45 H 0.889350 0.066879 0.484195 0.047 Uiso 1 1 calc R U . . .
C46 C 0.89033(16) 0.16733(15) 0.39264(14) 0.0395(5) Uani 1 1 d . . . . .
C47 C 1.01181(17) 0.14612(16) 0.38123(15) 0.0422(5) Uani 1 1 d . . . . .
C48 C 0.9574(2) 0.27377(18) 0.27669(17) 0.0535(6) Uani 1 1 d . . . . .
C49 C 1.1591(2) 0.2048(2) 0.29529(18) 0.0559(6) Uani 1 1 d . . . . .
H49A H 1.202813 0.178386 0.344858 0.067 Uiso 1 1 calc R U . . .
H49B H 1.168279 0.269548 0.277551 0.067 Uiso 1 1 calc R U . . .
C50 C 1.2016(2) 0.1436(3) 0.2267(2) 0.0719(9) Uani 1 1 d . . . . .
H50A H 1.156314 0.168858 0.177740 0.086 Uiso 1 1 calc R U . . .
H50B H 1.194335 0.078328 0.245106 0.086 Uiso 1 1 calc R U . . .
C51 C 1.3229(2) 0.1410(3) 0.2026(2) 0.0849(11) Uani 1 1 d . . . . .
H51A H 1.344413 0.107851 0.152766 0.102 Uiso 1 1 calc R U . . .
H51B H 1.330049 0.206826 0.187906 0.102 Uiso 1 1 calc R U . . .
C52 C 1.4009(2) 0.0928(3) 0.2692(2) 0.0765(9) Uani 1 1 d D U . . .
H52A H 1.374859 0.037737 0.296899 0.092 Uiso 0.543(8) 1 calc R U P B 1
H52B H 1.394340 0.137354 0.310687 0.092 Uiso 0.543(8) 1 calc R U P B 1
H52C H 1.399678 0.025273 0.282054 0.092 Uiso 0.457(8) 1 calc R U P B 2
H52D H 1.380438 0.123849 0.320189 0.092 Uiso 0.457(8) 1 calc R U P B 2
C9 C -0.2731(10) 0.8120(7) 0.0622(7) 0.095(3) Uani 0.422(7) 1 d D U P C 1
H9A H -0.307229 0.786836 0.020456 0.114 Uiso 0.422(7) 1 calc R U P C 1
H9B H -0.334054 0.845181 0.097744 0.114 Uiso 0.422(7) 1 calc R U P C 1
C10 C -0.2209(10) 0.8846(7) 0.0174(7) 0.128(3) Uani 0.422(7) 1 d D U P C 1
H10A H -0.179033 0.857635 -0.031134 0.154 Uiso 0.422(7) 1 calc R U P C 1
H10B H -0.166394 0.894243 0.054068 0.154 Uiso 0.422(7) 1 calc R U P C 1
C11 C -0.2911(15) 0.9809(8) -0.0130(10) 0.138(4) Uani 0.422(7) 1 d D U P C 1
H11A H -0.243805 1.020608 -0.040580 0.207 Uiso 0.422(7) 1 calc R U P C 1
H11B H -0.331889 1.010644 0.034007 0.207 Uiso 0.422(7) 1 calc R U P C 1
H11C H -0.343188 0.974240 -0.052190 0.207 Uiso 0.422(7) 1 calc R U P C 1
C15 C -0.0715(6) 0.7289(6) 0.1788(6) 0.0869(18) Uani 0.649(8) 1 d D U P C 1
H15A H -0.037487 0.770427 0.137934 0.104 Uiso 0.649(8) 1 calc R U P C 1
H15B H -0.101513 0.765383 0.225635 0.104 Uiso 0.649(8) 1 calc R U P C 1
C16 C 0.0207(6) 0.6446(7) 0.2113(5) 0.108(2) Uani 0.649(8) 1 d D U P C 1
H16A H 0.047818 0.604876 0.166101 0.129 Uiso 0.649(8) 1 calc R U P C 1
H16B H 0.082632 0.669104 0.225543 0.129 Uiso 0.649(8) 1 calc R U P C 1
C17 C -0.0104(6) 0.5813(6) 0.2869(5) 0.114(3) Uani 0.649(8) 1 d D U P C 1
H17A H -0.063576 0.548622 0.271567 0.171 Uiso 0.649(8) 1 calc R U P C 1
H17B H -0.043373 0.620336 0.330817 0.171 Uiso 0.649(8) 1 calc R U P C 1
H17C H 0.055864 0.534345 0.306857 0.171 Uiso 0.649(8) 1 calc R U P C 1
C53 C 1.5258(6) 0.0568(6) 0.2455(6) 0.077(2) Uani 0.543(8) 1 d D U P B 1
H53A H 1.566773 0.029880 0.296286 0.092 Uiso 0.543(8) 1 calc R U P B 1
H53B H 1.535787 0.005801 0.209658 0.092 Uiso 0.543(8) 1 calc R U P B 1
C54 C 1.5700(5) 0.1331(5) 0.2025(5) 0.085(2) Uani 0.543(8) 1 d D U P B 1
H54A H 1.532391 0.157263 0.150594 0.128 Uiso 0.543(8) 1 calc R U P B 1
H54B H 1.649116 0.109217 0.190480 0.128 Uiso 0.543(8) 1 calc R U P B 1
H54C H 1.558348 0.184319 0.237374 0.128 Uiso 0.543(8) 1 calc R U P B 1
C9A C -0.2388(8) 0.8338(6) 0.0915(5) 0.107(2) Uani 0.578(7) 1 d D U P C 2
H9AA H -0.233100 0.867749 0.138717 0.128 Uiso 0.578(7) 1 calc R U P C 2
H9AB H -0.181977 0.847432 0.049569 0.128 Uiso 0.578(7) 1 calc R U P C 2
C10A C -0.3314(9) 0.8768(7) 0.0601(6) 0.151(3) Uani 0.578(7) 1 d D U P C 2
H10C H -0.388150 0.876495 0.105562 0.181 Uiso 0.578(7) 1 calc R U P C 2
H10D H -0.345524 0.836421 0.020424 0.181 Uiso 0.578(7) 1 calc R U P C 2
C11A C -0.3550(12) 0.9775(7) 0.0160(6) 0.146(4) Uani 0.578(7) 1 d D U P C 2
H11D H -0.293244 0.984407 -0.022745 0.219 Uiso 0.578(7) 1 calc R U P C 2
H11E H -0.364257 1.022365 0.056738 0.219 Uiso 0.578(7) 1 calc R U P C 2
H11F H -0.422613 0.990471 -0.014511 0.219 Uiso 0.578(7) 1 calc R U P C 2
C15A C -0.0541(13) 0.6938(12) 0.1811(12) 0.095(3) Uani 0.351(8) 1 d D U P C 2
H15C H 0.003850 0.697648 0.137185 0.114 Uiso 0.351(8) 1 calc R U P C 2
H15D H -0.062317 0.748160 0.212812 0.114 Uiso 0.351(8) 1 calc R U P C 2
C16A C -0.0155(11) 0.6041(12) 0.2381(9) 0.103(3) Uani 0.351(8) 1 d D U P C 2
H16C H -0.064765 0.607636 0.288459 0.124 Uiso 0.351(8) 1 calc R U P C 2
H16D H -0.024955 0.550764 0.210708 0.124 Uiso 0.351(8) 1 calc R U P C 2
C17A C 0.0977(10) 0.5814(12) 0.2639(9) 0.122(4) Uani 0.351(8) 1 d D U P C 2
H17D H 0.144985 0.600997 0.218017 0.183 Uiso 0.351(8) 1 calc R U P C 2
H17E H 0.122980 0.512884 0.279947 0.183 Uiso 0.351(8) 1 calc R U P C 2
H17F H 0.101227 0.614919 0.311182 0.183 Uiso 0.351(8) 1 calc R U P C 2
C53A C 1.5171(7) 0.1020(8) 0.2345(8) 0.083(2) Uani 0.457(8) 1 d D U P B 2
H53C H 1.531707 0.083151 0.178031 0.099 Uiso 0.457(8) 1 calc R U P B 2
H53D H 1.523899 0.167881 0.233068 0.099 Uiso 0.457(8) 1 calc R U P B 2
C54A C 1.5920(6) 0.0381(6) 0.2917(6) 0.089(3) Uani 0.457(8) 1 d D U P B 2
H54D H 1.590070 -0.027296 0.287502 0.133 Uiso 0.457(8) 1 calc R U P B 2
H54E H 1.569909 0.052848 0.348196 0.133 Uiso 0.457(8) 1 calc R U P B 2
H54F H 1.667002 0.045497 0.278243 0.133 Uiso 0.457(8) 1 calc R U P B 2
O2 O 0.2554(4) 0.8601(4) 0.2181(3) 0.177(2) Uani 1 1 d . . . . .
C55 C 0.4022(4) 0.7590(4) 0.1584(3) 0.1185(16) Uani 1 1 d . . . . .
H55A H 0.452492 0.768394 0.110095 0.142 Uiso 1 1 calc R U . . .
H55B H 0.437717 0.701222 0.194598 0.142 Uiso 1 1 calc R U . . .
C56 C 0.3001(5) 0.7525(4) 0.1331(5) 0.163(3) Uani 1 1 d . . . . .
H56A H 0.293291 0.773720 0.073086 0.195 Uiso 1 1 calc R U . . .
H56B H 0.294357 0.685882 0.143458 0.195 Uiso 1 1 calc R U . . .
C57 C 0.2185(4) 0.8084(5) 0.1767(6) 0.185(4) Uani 1 1 d . . . . .
H57A H 0.164206 0.849422 0.137927 0.223 Uiso 1 1 calc R U . . .
H57B H 0.179884 0.767808 0.214823 0.223 Uiso 1 1 calc R U . . .
C58 C 0.3728(4) 0.8435(3) 0.2045(3) 0.1131(15) Uani 1 1 d . . . . .
H58A H 0.410297 0.830113 0.257614 0.136 Uiso 1 1 calc R U . . .
H58B H 0.392727 0.898786 0.171330 0.136 Uiso 1 1 calc R U . . .
C36A C 0.4040(8) 0.3651(8) 0.2859(5) 0.044(2) Uani 0.212(4) 1 d D U P A 2
H36C H 0.327923 0.367321 0.272069 0.052 Uiso 0.212(4) 1 calc R U P A 2
H36D H 0.450864 0.303765 0.271537 0.052 Uiso 0.212(4) 1 calc R U P A 2
C37A C 0.4404(16) 0.4424(12) 0.2271(9) 0.066(4) Uani 0.212(4) 1 d D U P A 2
H37C H 0.506305 0.454780 0.248669 0.079 Uiso 0.212(4) 1 calc R U P A 2
H37D H 0.380954 0.501547 0.225664 0.079 Uiso 0.212(4) 1 calc R U P A 2
C38A C 0.4676(14) 0.4169(14) 0.1390(11) 0.090(4) Uani 0.212(4) 1 d D U P A 2
H38C H 0.459735 0.475227 0.099345 0.108 Uiso 0.212(4) 1 calc R U P A 2
H38D H 0.416472 0.380907 0.124220 0.108 Uiso 0.212(4) 1 calc R U P A 2
C39A C 0.5857(17) 0.3569(16) 0.1351(12) 0.121(5) Uani 0.212(4) 1 d D U P A 2
H39C H 0.637290 0.396103 0.141522 0.145 Uiso 0.212(4) 1 calc R U P A 2
H39D H 0.596245 0.304154 0.180764 0.145 Uiso 0.212(4) 1 calc R U P A 2
C40A C 0.609(3) 0.319(2) 0.0560(15) 0.151(8) Uani 0.212(4) 1 d D U P A 2
H40D H 0.588293 0.258411 0.060302 0.226 Uiso 0.212(4) 1 calc R U P A 2
H40E H 0.687963 0.308742 0.041214 0.226 Uiso 0.212(4) 1 calc R U P A 2
H40F H 0.566640 0.363871 0.013164 0.226 Uiso 0.212(4) 1 calc R U P A 2

loop_
_atom_site_aniso_label
_atom_site_aniso_U_11
_atom_site_aniso_U_22
_atom_site_aniso_U_33
_atom_site_aniso_U_23
_atom_site_aniso_U_13
_atom_site_aniso_U_12
S1 0.0231(2) 0.0399(3) 0.0382(3) 0.0059(2) 0.00002(18) 0.00066(18)
S2 0.0204(2) 0.0426(3) 0.0418(3) 0.0051(2) -0.00097(18) -0.00059(18)
S3 0.0196(2) 0.0388(3) 0.0513(3) -0.0003(2) 0.00052(19) -0.00125(18)
S4 0.0217(2) 0.0460(3) 0.0507(3) -0.0026(2) 0.0031(2) -0.00280(19)
S5 0.0360(3) 0.0441(3) 0.0601(4) -0.0023(3) 0.0069(2) 0.0000(2)
S6 0.0783(6) 0.0667(5) 0.0983(6) 0.0159(4) 0.0214(5) -0.0153(4)
Si1 0.0747(5) 0.0800(5) 0.0465(4) 0.0025(4) 0.0188(4) -0.0376(4)
F1 0.1170(15) 0.0504(9) 0.0631(10) -0.0027(7) 0.0212(9) -0.0400(9)
O1 0.0251(7) 0.0576(10) 0.0678(11) -0.0074(8) 0.0008(7) -0.0050(7)
N1 0.0349(9) 0.0489(11) 0.0601(12) -0.0136(9) 0.0113(8) -0.0136(8)
C1 0.0227(8) 0.0341(10) 0.0350(10) 0.0030(8) -0.0007(7) -0.0009(7)
C2 0.0226(8) 0.0343(10) 0.0335(9) 0.0019(8) 0.0022(7) -0.0033(7)
C3 0.0236(8) 0.0392(10) 0.0327(9) 0.0032(8) -0.0003(7) -0.0054(7)
C4 0.0411(11) 0.0416(11) 0.0356(10) -0.0034(9) 0.0024(8) -0.0109(9)
C5 0.0545(13) 0.0427(12) 0.0419(12) 0.0014(9) 0.0011(10) -0.0209(10)
C6 0.0442(12) 0.0570(14) 0.0351(11) 0.0021(9) 0.0036(9) -0.0194(10)
C7 0.0380(11) 0.0511(13) 0.0388(11) -0.0043(9) 0.0072(9) -0.0088(9)
C8 0.0333(10) 0.0382(11) 0.0427(11) 0.0004(9) 0.0049(8) -0.0053(8)
C12 0.091(2) 0.141(3) 0.0525(16) -0.0262(19) 0.0288(16) -0.071(2)
C13 0.124(3) 0.193(5) 0.057(2) -0.014(3) 0.005(2) -0.097(4)
C14 0.160(5) 0.282(8) 0.104(3) -0.105(5) 0.054(3) -0.144(5)
C18 0.0195(8) 0.0379(10) 0.0344(10) 0.0011(8) 0.0015(7) -0.0028(7)
C19 0.0195(8) 0.0408(11) 0.0403(10) -0.0048(8) -0.0021(7) 0.0020(7)
C20 0.0204(8) 0.0390(10) 0.0367(10) -0.0003(8) -0.0002(7) -0.0011(7)
C21 0.0206(8) 0.0411(11) 0.0369(10) -0.0005(8) 0.0001(7) -0.0010(7)
C22 0.0228(9) 0.0387(10) 0.0404(10) 0.0003(8) -0.0003(7) -0.0021(7)
C23 0.0226(9) 0.0358(10) 0.0390(10) -0.0044(8) -0.0029(7) -0.0019(7)
C24 0.0201(8) 0.0367(10) 0.0387(10) -0.0028(8) -0.0026(7) -0.0005(7)
C25 0.0251(9) 0.0392(11) 0.0464(11) 0.0008(9) -0.0024(8) -0.0016(8)
C26 0.0312(10) 0.0388(11) 0.0506(12) 0.0017(9) -0.0045(9) -0.0075(8)
C27 0.0397(11) 0.0416(12) 0.0483(12) 0.0015(9) -0.0074(9) -0.0081(9)
C28 0.0516(14) 0.0608(16) 0.0610(16) 0.0113(12) -0.0073(12) -0.0206(12)
C29 0.0731(19) 0.079(2) 0.0590(17) 0.0202(15) -0.0135(14) -0.0269(16)
C30 0.112(3) 0.123(3) 0.080(2) 0.040(2) -0.015(2) -0.057(3)
C31 0.0204(8) 0.0382(10) 0.0386(10) -0.0053(8) -0.0025(7) -0.0024(7)
C32 0.0246(9) 0.0433(11) 0.0402(11) 0.0001(9) -0.0045(8) -0.0025(8)
C33 0.0253(9) 0.0476(11) 0.0350(10) -0.0028(8) -0.0026(7) -0.0079(8)
C34 0.0217(9) 0.0426(11) 0.0398(10) -0.0072(8) 0.0008(7) -0.0042(8)
C35 0.0316(10) 0.0683(15) 0.0479(13) 0.0092(11) -0.0039(9) -0.0171(10)
C36 0.0346(14) 0.0434(15) 0.0500(16) 0.0023(12) -0.0031(12) -0.0054(11)
C37 0.0452(18) 0.0445(18) 0.0451(17) 0.0050(14) -0.0032(14) -0.0089(14)
C38 0.065(2) 0.055(2) 0.055(2) 0.0003(18) 0.0120(19) -0.0091(17)
C39 0.073(2) 0.079(3) 0.053(2) 0.0087(18) 0.0085(17) -0.018(2)
C40 0.134(5) 0.095(4) 0.090(4) 0.000(3) 0.054(3) -0.012(4)
C41 0.0211(9) 0.0450(11) 0.0448(11) -0.0095(9) 0.0029(8) -0.0046(8)
C42 0.0253(10) 0.0507(13) 0.0569(14) 0.0037(10) 0.0032(9) -0.0047(9)
C43 0.0245(10) 0.0490(13) 0.0579(14) -0.0001(10) 0.0019(9) -0.0021(9)
C44 0.0228(9) 0.0412(11) 0.0502(12) -0.0074(9) 0.0009(8) -0.0019(8)
C45 0.0237(9) 0.0398(11) 0.0508(12) -0.0108(9) 0.0010(8) -0.0022(8)
C46 0.0252(9) 0.0389(11) 0.0526(12) -0.0121(9) 0.0028(8) -0.0025(8)
C47 0.0303(10) 0.0432(12) 0.0548(13) -0.0153(10) 0.0059(9) -0.0095(9)
C48 0.0473(13) 0.0458(13) 0.0665(16) -0.0118(12) 0.0114(12) -0.0114(11)
C49 0.0388(12) 0.0693(17) 0.0675(16) -0.0202(13) 0.0141(11) -0.0260(12)
C50 0.0422(14) 0.113(3) 0.0697(18) -0.0376(18) 0.0125(13) -0.0262(15)
C51 0.0472(16) 0.145(3) 0.072(2) -0.039(2) 0.0176(14) -0.0323(19)
C52 0.0493(15) 0.099(2) 0.085(2) -0.0266(18) 0.0132(15) -0.0229(16)
C9 0.126(5) 0.088(4) 0.065(4) 0.032(4) 0.002(4) -0.042(4)
C10 0.160(6) 0.118(5) 0.092(5) 0.032(4) 0.011(5) -0.033(5)
C11 0.205(11) 0.081(6) 0.115(8) 0.024(6) -0.004(8) -0.031(7)
C15 0.087(3) 0.128(5) 0.072(3) -0.034(3) 0.030(3) -0.074(3)
C16 0.091(4) 0.161(5) 0.093(4) -0.054(4) 0.004(3) -0.054(4)
C17 0.087(4) 0.148(6) 0.127(6) -0.063(5) -0.022(4) -0.033(4)
C53 0.049(3) 0.076(4) 0.102(4) -0.001(4) 0.006(3) -0.015(3)
C54 0.048(3) 0.086(4) 0.115(5) 0.005(4) 0.007(3) -0.017(3)
C9A 0.138(5) 0.118(4) 0.059(4) 0.011(3) 0.012(3) -0.039(4)
C10A 0.172(6) 0.144(5) 0.095(4) 0.030(4) 0.033(4) 0.004(5)
C11A 0.208(10) 0.108(6) 0.086(6) 0.013(5) 0.018(6) 0.010(7)
C15A 0.095(5) 0.124(6) 0.084(4) -0.032(5) 0.021(4) -0.055(5)
C16A 0.100(5) 0.145(6) 0.086(5) -0.035(5) 0.003(5) -0.063(5)
C17A 0.093(7) 0.168(9) 0.121(8) -0.064(7) -0.015(6) -0.036(7)
C53A 0.047(4) 0.085(5) 0.113(5) -0.001(5) 0.015(4) -0.020(4)
C54A 0.050(4) 0.099(5) 0.111(6) -0.010(5) 0.003(4) -0.010(4)
O2 0.111(3) 0.227(5) 0.168(4) -0.085(4) -0.022(3) 0.041(3)
C55 0.077(3) 0.159(5) 0.116(4) -0.037(3) 0.004(2) -0.014(3)
C56 0.107(4) 0.136(5) 0.250(8) -0.089(5) -0.064(5) 0.012(3)
C57 0.075(3) 0.161(6) 0.350(12) -0.135(7) 0.021(5) -0.037(3)
C58 0.115(4) 0.083(3) 0.141(4) 0.004(3) -0.047(3) -0.021(3)
C36A 0.032(4) 0.062(6) 0.039(5) -0.004(4) 0.000(4) -0.015(4)
C37A 0.062(7) 0.069(8) 0.060(7) 0.002(6) 0.020(6) -0.018(6)
C38A 0.085(7) 0.104(8) 0.072(7) 0.022(7) 0.010(7) -0.028(7)
C39A 0.135(9) 0.107(8) 0.094(8) 0.017(8) 0.021(8) -0.002(8)
C40A 0.178(13) 0.130(13) 0.112(12) -0.002(12) 0.036(12) 0.001(13)

loop_
_atom_type_symbol
_atom_type_description
_atom_type_scat_dispersion_real
_atom_type_scat_dispersion_imag
_atom_type_scat_source
C C 0.0033 0.0016 'International Tables Vol C Tables 4.2.6.8 and 6.1.1.4'
H H 0.0000 0.0000 'International Tables Vol C Tables 4.2.6.8 and 6.1.1.4'
F F 0.0171 0.0103 'International Tables Vol C Tables 4.2.6.8 and 6.1.1.4'
N N 0.0061 0.0033 'International Tables Vol C Tables 4.2.6.8 and 6.1.1.4'
O O 0.0106 0.0060 'International Tables Vol C Tables 4.2.6.8 and 6.1.1.4'
S S 0.1246 0.1234 'International Tables Vol C Tables 4.2.6.8 and 6.1.1.4'
Si Si 0.0817 0.0704 'International Tables Vol C Tables 4.2.6.8 and 6.1.1.4'

loop_
_geom_angle_atom_site_label_1
_geom_angle_atom_site_label_2
_geom_angle_atom_site_label_3
_geom_angle
_geom_angle_site_symmetry_1
_geom_angle_site_symmetry_3
_geom_angle_publ_flag
C1 S1 C20 90.87(9) . 2_466 ?
C21 S2 C24 91.93(9) . . ?
C31 S3 C34 92.48(9) . . ?
C41 S4 C44 92.42(10) . . ?
C48 S5 C46 92.48(12) . . ?
C6 Si1 C15A 105.3(6) . . ?
C12 Si1 C6 109.51(13) . . ?
C12 Si1 C9 101.4(4) . . ?
C12 Si1 C15 112.0(3) . . ?
C12 Si1 C15A 100.4(6) . . ?
C9 Si1 C6 110.1(3) . . ?
C15 Si1 C6 108.7(3) . . ?
C15 Si1 C9 114.9(4) . . ?
C9A Si1 C6 114.3(3) . . ?
C9A Si1 C12 119.7(3) . . ?
C9A Si1 C15A 105.6(6) . . ?
C47 N1 C49 119.8(2) . . ?
C48 N1 C47 117.23(19) . . ?
C48 N1 C49 123.0(2) . . ?
C2 C1 S1 125.84(15) . . ?
C2 C1 C18 122.23(17) . 2_466 ?
C18 C1 S1 111.84(13) 2_466 . ?
C1 C2 C3 123.81(17) . . ?
C1 C2 C18 116.28(17) . . ?
C18 C2 C3 119.88(16) . . ?
C4 C3 C2 121.60(18) . . ?
C4 C3 C8 118.78(18) . . ?
C8 C3 C2 119.57(18) . . ?
C3 C4 H4 120.8 . . ?
C3 C4 C5 118.4(2) . . ?
C5 C4 H4 120.8 . . ?
F1 C5 C4 116.4(2) . . ?
F1 C5 C6 118.1(2) . . ?
C6 C5 C4 125.5(2) . . ?
C5 C6 Si1 124.09(18) . . ?
C5 C6 C7 114.13(19) . . ?
C7 C6 Si1 121.39(18) . . ?
C6 C7 H7 118.8 . . ?
C8 C7 C6 122.5(2) . . ?
C8 C7 H7 118.8 . . ?
C3 C8 H8 119.7 . . ?
C7 C8 C3 120.6(2) . . ?
C7 C8 H8 119.7 . . ?
Si1 C12 H12A 108.1 . . ?
Si1 C12 H12B 108.1 . . ?
H12A C12 H12B 107.3 . . ?
C13 C12 Si1 116.8(3) . . ?
C13 C12 H12A 108.1 . . ?
C13 C12 H12B 108.1 . . ?
C12 C13 H13A 108.8 . . ?
C12 C13 H13B 108.8 . . ?
C12 C13 C14 113.7(4) . . ?
H13A C13 H13B 107.7 . . ?
C14 C13 H13A 108.8 . . ?
C14 C13 H13B 108.8 . . ?
C13 C14 H14A 109.5 . . ?
C13 C14 H14B 109.5 . . ?
C13 C14 H14C 109.5 . . ?
H14A C14 H14B 109.5 . . ?
H14A C14 H14C 109.5 . . ?
H14B C14 H14C 109.5 . . ?
C1 C18 C19 111.66(17) 2_466 . ?
C2 C18 C1 121.46(16) . 2_466 ?
C2 C18 C19 126.82(17) . . ?
C18 C19 H19 123.8 . . ?
C20 C19 C18 112.39(18) . . ?
C20 C19 H19 123.8 . . ?
C19 C20 S1 113.22(14) . 2_466 ?
C19 C20 C21 125.84(18) . . ?
C21 C20 S1 120.94(15) . 2_466 ?
C20 C21 S2 118.92(15) . . ?
C22 C21 S2 111.10(14) . . ?
C22 C21 C20 129.98(18) . . ?
C21 C22 H22 123.2 . . ?
C21 C22 C23 113.64(18) . . ?
C23 C22 H22 123.2 . . ?
C22 C23 C25 123.42(18) . . ?
C24 C23 C22 111.85(17) . . ?
C24 C23 C25 124.73(17) . . ?
C23 C24 S2 111.48(13) . . ?
C23 C24 C31 131.58(18) . . ?
C31 C24 S2 116.94(15) . . ?
C23 C25 H25A 108.6 . . ?
C23 C25 H25B 108.6 . . ?
C23 C25 C26 114.81(16) . . ?
H25A C25 H25B 107.5 . . ?
C26 C25 H25A 108.6 . . ?
C26 C25 H25B 108.6 . . ?
C25 C26 H26A 109.2 . . ?
C25 C26 H26B 109.2 . . ?
C25 C26 C27 111.93(17) . . ?
H26A C26 H26B 107.9 . . ?
C27 C26 H26A 109.2 . . ?
C27 C26 H26B 109.2 . . ?
C26 C27 H27A 108.8 . . ?
C26 C27 H27B 108.8 . . ?
H27A C27 H27B 107.7 . . ?
C28 C27 C26 113.66(19) . . ?
C28 C27 H27A 108.8 . . ?
C28 C27 H27B 108.8 . . ?
C27 C28 H28A 108.7 . . ?
C27 C28 H28B 108.7 . . ?
C27 C28 C29 114.1(2) . . ?
H28A C28 H28B 107.6 . . ?
C29 C28 H28A 108.7 . . ?
C29 C28 H28B 108.7 . . ?
C28 C29 H29A 108.9 . . ?
C28 C29 H29B 108.9 . . ?
H29A C29 H29B 107.7 . . ?
C30 C29 C28 113.3(3) . . ?
C30 C29 H29A 108.9 . . ?
C30 C29 H29B 108.9 . . ?
C29 C30 H30A 109.5 . . ?
C29 C30 H30B 109.5 . . ?
C29 C30 H30C 109.5 . . ?
H30A C30 H30B 109.5 . . ?
H30A C30 H30C 109.5 . . ?
H30B C30 H30C 109.5 . . ?
C24 C31 S3 123.51(16) . . ?
C32 C31 S3 109.90(14) . . ?
C32 C31 C24 126.56(18) . . ?
C31 C32 H32 122.4 . . ?
C31 C32 C33 115.10(18) . . ?
C33 C32 H32 122.4 . . ?
C32 C33 C35 124.15(19) . . ?
C34 C33 C32 111.16(18) . . ?
C34 C33 C35 124.64(18) . . ?
C33 C34 S3 111.33(14) . . ?
C33 C34 C41 130.45(19) . . ?
C41 C34 S3 118.09(16) . . ?
C33 C35 H35A 108.2 . . ?
C33 C35 H35B 108.2 . . ?
C33 C35 H35C 105.7 . . ?
C33 C35 H35D 105.7 . . ?
H35A C35 H35B 107.4 . . ?
H35C C35 H35D 106.1 . . ?
C36 C35 C33 116.18(19) . . ?
C36 C35 H35A 108.2 . . ?
C36 C35 H35B 108.2 . . ?
C36A C35 C33 126.6(5) . . ?
C36A C35 H35C 105.7 . . ?
C36A C35 H35D 105.7 . . ?
C35 C36 H36A 108.9 . . ?
C35 C36 H36B 108.9 . . ?
C35 C36 C37 113.3(2) . . ?
H36A C36 H36B 107.7 . . ?
C37 C36 H36A 108.9 . . ?
C37 C36 H36B 108.9 . . ?
C36 C37 H37A 108.8 . . ?
C36 C37 H37B 108.8 . . ?
H37A C37 H37B 107.7 . . ?
C38 C37 C36 113.7(3) . . ?
C38 C37 H37A 108.8 . . ?
C38 C37 H37B 108.8 . . ?
C37 C38 H38A 108.6 . . ?
C37 C38 H38B 108.6 . . ?
C37 C38 C39 114.5(3) . . ?
H38A C38 H38B 107.6 . . ?
C39 C38 H38A 108.6 . . ?
C39 C38 H38B 108.6 . . ?
C38 C39 H39A 109.1 . . ?
C38 C39 H39B 109.1 . . ?
H39A C39 H39B 107.8 . . ?
C40 C39 C38 112.5(4) . . ?
C40 C39 H39A 109.1 . . ?
C40 C39 H39B 109.1 . . ?
C39 C40 H40A 109.5 . . ?
C39 C40 H40B 109.5 . . ?
C39 C40 H40C 109.5 . . ?
H40A C40 H40B 109.5 . . ?
H40A C40 H40C 109.5 . . ?
H40B C40 H40C 109.5 . . ?
C34 C41 S4 123.54(17) . . ?
C42 C41 S4 110.28(15) . . ?
C42 C41 C34 126.1(2) . . ?
C41 C42 H42 123.3 . . ?
C41 C42 C43 113.4(2) . . ?
C43 C42 H42 123.3 . . ?
C42 C43 H43 123.2 . . ?
C44 C43 C42 113.6(2) . . ?
C44 C43 H43 123.2 . . ?
C43 C44 S4 110.32(15) . . ?
C43 C44 C45 125.4(2) . . ?
C45 C44 S4 124.23(17) . . ?
C44 C45 H45 115.5 . . ?
C46 C45 C44 129.0(2) . . ?
C46 C45 H45 115.5 . . ?
C45 C46 S5 128.72(16) . . ?
C45 C46 C47 121.3(2) . . ?
C47 C46 S5 110.00(16) . . ?
O1 C47 N1 123.8(2) . . ?
O1 C47 C46 126.6(2) . . ?
N1 C47 C46 109.5(2) . . ?
S6 C48 S5 122.16(17) . . ?
N1 C48 S5 110.73(18) . . ?
N1 C48 S6 127.11(19) . . ?
N1 C49 H49A 109.4 . . ?
N1 C49 H49B 109.4 . . ?
N1 C49 C50 111.1(2) . . ?
H49A C49 H49B 108.0 . . ?
C50 C49 H49A 109.4 . . ?
C50 C49 H49B 109.4 . . ?
C49 C50 H50A 109.4 . . ?
C49 C50 H50B 109.4 . . ?
C49 C50 C51 111.3(2) . . ?
H50A C50 H50B 108.0 . . ?
C51 C50 H50A 109.4 . . ?
C51 C50 H50B 109.4 . . ?
C50 C51 H51A 108.8 . . ?
C50 C51 H51B 108.8 . . ?
H51A C51 H51B 107.7 . . ?
C52 C51 C50 113.9(3) . . ?
C52 C51 H51A 108.8 . . ?
C52 C51 H51B 108.8 . . ?
C51 C52 H52A 107.5 . . ?
C51 C52 H52B 107.5 . . ?
C51 C52 H52C 110.5 . . ?
C51 C52 H52D 110.5 . . ?
C51 C52 C53 119.1(4) . . ?
C51 C52 C53A 106.0(5) . . ?
H52A C52 H52B 107.0 . . ?
H52C C52 H52D 108.7 . . ?
C53 C52 H52A 107.5 . . ?
C53 C52 H52B 107.5 . . ?
C53A C52 H52C 110.5 . . ?
C53A C52 H52D 110.5 . . ?
Si1 C9 H9A 107.0 . . ?
Si1 C9 H9B 107.0 . . ?
H9A C9 H9B 106.7 . . ?
C10 C9 Si1 121.3(8) . . ?
C10 C9 H9A 107.0 . . ?
C10 C9 H9B 107.0 . . ?
C9 C10 H10A 107.4 . . ?
C9 C10 H10B 107.4 . . ?
C9 C10 C11 119.9(10) . . ?
H10A C10 H10B 106.9 . . ?
C11 C10 H10A 107.4 . . ?
C11 C10 H10B 107.4 . . ?
C10 C11 H11A 109.5 . . ?
C10 C11 H11B 109.5 . . ?
C10 C11 H11C 109.5 . . ?
H11A C11 H11B 109.5 . . ?
H11A C11 H11C 109.5 . . ?
H11B C11 H11C 109.5 . . ?
Si1 C15 H15A 107.5 . . ?
Si1 C15 H15B 107.5 . . ?
H15A C15 H15B 107.0 . . ?
C16 C15 Si1 119.4(5) . . ?
C16 C15 H15A 107.5 . . ?
C16 C15 H15B 107.5 . . ?
C15 C16 H16A 108.3 . . ?
C15 C16 H16B 108.3 . . ?
H16A C16 H16B 107.4 . . ?
C17 C16 C15 115.9(7) . . ?
C17 C16 H16A 108.3 . . ?
C17 C16 H16B 108.3 . . ?
C16 C17 H17A 109.5 . . ?
C16 C17 H17B 109.5 . . ?
C16 C17 H17C 109.5 . . ?
H17A C17 H17B 109.5 . . ?
H17A C17 H17C 109.5 . . ?
H17B C17 H17C 109.5 . . ?
C52 C53 H53A 109.4 . . ?
C52 C53 H53B 109.4 . . ?
H53A C53 H53B 108.0 . . ?
C54 C53 C52 111.1(6) . . ?
C54 C53 H53A 109.4 . . ?
C54 C53 H53B 109.4 . . ?
C53 C54 H54A 109.5 . . ?
C53 C54 H54B 109.5 . . ?
C53 C54 H54C 109.5 . . ?
H54A C54 H54B 109.5 . . ?
H54A C54 H54C 109.5 . . ?
H54B C54 H54C 109.5 . . ?
Si1 C9A H9AA 105.4 . . ?
Si1 C9A H9AB 105.4 . . ?
H9AA C9A H9AB 106.0 . . ?
C10A C9A Si1 127.5(9) . . ?
C10A C9A H9AA 105.4 . . ?
C10A C9A H9AB 105.4 . . ?
C9A C10A H10C 106.5 . . ?
C9A C10A H10D 106.5 . . ?
C9A C10A C11A 123.4(11) . . ?
H10C C10A H10D 106.5 . . ?
C11A C10A H10C 106.5 . . ?
C11A C10A H10D 106.5 . . ?
C10A C11A H11D 109.5 . . ?
C10A C11A H11E 109.5 . . ?
C10A C11A H11F 109.5 . . ?
H11D C11A H11E 109.5 . . ?
H11D C11A H11F 109.5 . . ?
H11E C11A H11F 109.5 . . ?
Si1 C15A H15C 108.4 . . ?
Si1 C15A H15D 108.4 . . ?
H15C C15A H15D 107.4 . . ?
C16A C15A Si1 115.6(11) . . ?
C16A C15A H15C 108.4 . . ?
C16A C15A H15D 108.4 . . ?
C15A C16A H16C 108.0 . . ?
C15A C16A H16D 108.0 . . ?
H16C C16A H16D 107.2 . . ?
C17A C16A C15A 117.3(14) . . ?
C17A C16A H16C 108.0 . . ?
C17A C16A H16D 108.0 . . ?
C16A C17A H17D 109.5 . . ?
C16A C17A H17E 109.5 . . ?
C16A C17A H17F 109.5 . . ?
H17D C17A H17E 109.5 . . ?
H17D C17A H17F 109.5 . . ?
H17E C17A H17F 109.5 . . ?
C52 C53A H53C 110.9 . . ?
C52 C53A H53D 110.9 . . ?
H53C C53A H53D 108.9 . . ?
C54A C53A C52 104.2(7) . . ?
C54A C53A H53C 110.9 . . ?
C54A C53A H53D 110.9 . . ?
C53A C54A H54D 109.5 . . ?
C53A C54A H54E 109.5 . . ?
C53A C54A H54F 109.5 . . ?
H54D C54A H54E 109.5 . . ?
H54D C54A H54F 109.5 . . ?
H54E C54A H54F 109.5 . . ?
C57 O2 C58 110.0(4) . . ?
H55A C55 H55B 109.0 . . ?
C56 C55 H55A 111.0 . . ?
C56 C55 H55B 111.0 . . ?
C56 C55 C58 103.6(4) . . ?
C58 C55 H55A 111.0 . . ?
C58 C55 H55B 111.0 . . ?
C55 C56 H56A 110.0 . . ?
C55 C56 H56B 110.0 . . ?
H56A C56 H56B 108.4 . . ?
C57 C56 C55 108.4(5) . . ?
C57 C56 H56A 110.0 . . ?
C57 C56 H56B 110.0 . . ?
O2 C57 C56 112.2(5) . . ?
O2 C57 H57A 109.2 . . ?
O2 C57 H57B 109.2 . . ?
C56 C57 H57A 109.2 . . ?
C56 C57 H57B 109.2 . . ?
H57A C57 H57B 107.9 . . ?
O2 C58 C55 103.4(4) . . ?
O2 C58 H58A 111.1 . . ?
O2 C58 H58B 111.1 . . ?
C55 C58 H58A 111.1 . . ?
C55 C58 H58B 111.1 . . ?
H58A C58 H58B 109.0 . . ?
C35 C36A H36C 106.7 . . ?
C35 C36A H36D 106.7 . . ?
C35 C36A C37A 122.5(10) . . ?
H36C C36A H36D 106.6 . . ?
C37A C36A H36C 106.7 . . ?
C37A C36A H36D 106.7 . . ?
C36A C37A H37C 108.9 . . ?
C36A C37A H37D 108.9 . . ?
C36A C37A C38A 113.3(13) . . ?
H37C C37A H37D 107.7 . . ?
C38A C37A H37C 108.9 . . ?
C38A C37A H37D 108.9 . . ?
C37A C38A H38C 110.1 . . ?
C37A C38A H38D 110.1 . . ?
C37A C38A C39A 108.2(15) . . ?
H38C C38A H38D 108.4 . . ?
C39A C38A H38C 110.1 . . ?
C39A C38A H38D 110.1 . . ?
C38A C39A H39C 109.7 . . ?
C38A C39A H39D 109.7 . . ?
H39C C39A H39D 108.2 . . ?
C40A C39A C38A 109.7(18) . . ?
C40A C39A H39C 109.7 . . ?
C40A C39A H39D 109.7 . . ?
C39A C40A H40D 109.5 . . ?
C39A C40A H40E 109.5 . . ?
C39A C40A H40F 109.5 . . ?
H40D C40A H40E 109.5 . . ?
H40D C40A H40F 109.5 . . ?
H40E C40A H40F 109.5 . . ?

loop_
_geom_bond_atom_site_label_1
_geom_bond_atom_site_label_2
_geom_bond_distance
_geom_bond_site_symmetry_2
_geom_bond_publ_flag
S1 C1 1.7444(19) . ?
S1 C20 1.7534(19) 2_466 ?
S2 C21 1.724(2) . ?
S2 C24 1.7334(19) . ?
S3 C31 1.7275(19) . ?
S3 C34 1.733(2) . ?
S4 C41 1.728(2) . ?
S4 C44 1.732(2) . ?
S5 C46 1.748(2) . ?
S5 C48 1.747(3) . ?
S6 C48 1.634(3) . ?
Si1 C6 1.890(2) . ?
Si1 C12 1.852(4) . ?
Si1 C9 1.883(9) . ?
Si1 C15 1.874(6) . ?
Si1 C9A 1.842(8) . ?
Si1 C15A 1.927(13) . ?
F1 C5 1.367(3) . ?
O1 C47 1.202(3) . ?
N1 C47 1.400(3) . ?
N1 C48 1.360(3) . ?
N1 C49 1.485(3) . ?
C1 C2 1.394(2) . ?
C1 C18 1.420(3) 2_466 ?
C2 C3 1.488(3) . ?
C2 C18 1.406(3) . ?
C3 C4 1.381(3) . ?
C3 C8 1.395(3) . ?
C4 H4 0.9500 . ?
C4 C5 1.385(3) . ?
C5 C6 1.381(3) . ?
C6 C7 1.402(3) . ?
C7 H7 0.9500 . ?
C7 C8 1.384(3) . ?
C8 H8 0.9500 . ?
C12 H12A 0.9900 . ?
C12 H12B 0.9900 . ?
C12 C13 1.504(5) . ?
C13 H13A 0.9900 . ?
C13 H13B 0.9900 . ?
C13 C14 1.522(7) . ?
C14 H14A 0.9800 . ?
C14 H14B 0.9800 . ?
C14 H14C 0.9800 . ?
C18 C19 1.445(2) . ?
C19 H19 0.9500 . ?
C19 C20 1.371(3) . ?
C20 C21 1.451(2) . ?
C21 C22 1.372(3) . ?
C22 H22 0.9500 . ?
C22 C23 1.422(3) . ?
C23 C24 1.380(3) . ?
C23 C25 1.518(3) . ?
C24 C31 1.453(3) . ?
C25 H25A 0.9900 . ?
C25 H25B 0.9900 . ?
C25 C26 1.521(3) . ?
C26 H26A 0.9900 . ?
C26 H26B 0.9900 . ?
C26 C27 1.524(3) . ?
C27 H27A 0.9900 . ?
C27 H27B 0.9900 . ?
C27 C28 1.515(3) . ?
C28 H28A 0.9900 . ?
C28 H28B 0.9900 . ?
C28 C29 1.524(4) . ?
C29 H29A 0.9900 . ?
C29 H29B 0.9900 . ?
C29 C30 1.521(4) . ?
C30 H30A 0.9800 . ?
C30 H30B 0.9800 . ?
C30 H30C 0.9800 . ?
C31 C32 1.373(3) . ?
C32 H32 0.9500 . ?
C32 C33 1.416(3) . ?
C33 C34 1.387(3) . ?
C33 C35 1.495(3) . ?
C34 C41 1.455(3) . ?
C35 H35A 0.9900 . ?
C35 H35B 0.9900 . ?
C35 H35C 0.9900 . ?
C35 H35D 0.9900 . ?
C35 C36 1.480(3) . ?
C35 C36A 1.356(9) . ?
C36 H36A 0.9900 . ?
C36 H36B 0.9900 . ?
C36 C37 1.522(4) . ?
C37 H37A 0.9900 . ?
C37 H37B 0.9900 . ?
C37 C38 1.513(5) . ?
C38 H38A 0.9900 . ?
C38 H38B 0.9900 . ?
C38 C39 1.521(5) . ?
C39 H39A 0.9900 . ?
C39 H39B 0.9900 . ?
C39 C40 1.506(6) . ?
C40 H40A 0.9800 . ?
C40 H40B 0.9800 . ?
C40 H40C 0.9800 . ?
C41 C42 1.382(3) . ?
C42 H42 0.9500 . ?
C42 C43 1.400(3) . ?
C43 H43 0.9500 . ?
C43 C44 1.375(3) . ?
C44 C45 1.437(3) . ?
C45 H45 0.9500 . ?
C45 C46 1.348(3) . ?
C46 C47 1.480(3) . ?
C49 H49A 0.9900 . ?
C49 H49B 0.9900 . ?
C49 C50 1.512(4) . ?
C50 H50A 0.9900 . ?
C50 H50B 0.9900 . ?
C50 C51 1.537(4) . ?
C51 H51A 0.9900 . ?
C51 H51B 0.9900 . ?
C51 C52 1.496(5) . ?
C52 H52A 0.9900 . ?
C52 H52B 0.9900 . ?
C52 H52C 0.9900 . ?
C52 H52D 0.9900 . ?
C52 C53 1.559(7) . ?
C52 C53A 1.558(9) . ?
C9 H9A 0.9900 . ?
C9 H9B 0.9900 . ?
C9 C10 1.475(8) . ?
C10 H10A 0.9900 . ?
C10 H10B 0.9900 . ?
C10 C11 1.505(8) . ?
C11 H11A 0.9800 . ?
C11 H11B 0.9800 . ?
C11 H11C 0.9800 . ?
C15 H15A 0.9900 . ?
C15 H15B 0.9900 . ?
C15 C16 1.530(10) . ?
C16 H16A 0.9900 . ?
C16 H16B 0.9900 . ?
C16 C17 1.531(11) . ?
C17 H17A 0.9800 . ?
C17 H17B 0.9800 . ?
C17 H17C 0.9800 . ?
C53 H53A 0.9900 . ?
C53 H53B 0.9900 . ?
C53 C54 1.451(9) . ?
C54 H54A 0.9800 . ?
C54 H54B 0.9800 . ?
C54 H54C 0.9800 . ?
C9A H9AA 0.9900 . ?
C9A H9AB 0.9900 . ?
C9A C10A 1.280(11) . ?
C10A H10C 0.9900 . ?
C10A H10D 0.9900 . ?
C10A C11A 1.522(8) . ?
C11A H11D 0.9800 . ?
C11A H11E 0.9800 . ?
C11A H11F 0.9800 . ?
C15A H15C 0.9900 . ?
C15A H15D 0.9900 . ?
C15A C16A 1.499(16) . ?
C16A H16C 0.9900 . ?
C16A H16D 0.9900 . ?
C16A C17A 1.455(14) . ?
C17A H17D 0.9800 . ?
C17A H17E 0.9800 . ?
C17A H17F 0.9800 . ?
C53A H53C 0.9900 . ?
C53A H53D 0.9900 . ?
C53A C54A 1.442(11) . ?
C54A H54D 0.9800 . ?
C54A H54E 0.9800 . ?
C54A H54F 0.9800 . ?
O2 C57 1.271(7) . ?
O2 C58 1.437(6) . ?
C55 H55A 0.9900 . ?
C55 H55B 0.9900 . ?
C55 C56 1.405(6) . ?
C55 C58 1.492(6) . ?
C56 H56A 0.9900 . ?
C56 H56B 0.9900 . ?
C56 C57 1.362(7) . ?
C57 H57A 0.9900 . ?
C57 H57B 0.9900 . ?
C58 H58A 0.9900 . ?
C58 H58B 0.9900 . ?
C36A H36C 0.9900 . ?
C36A H36D 0.9900 . ?
C36A C37A 1.524(13) . ?
C37A H37C 0.9900 . ?
C37A H37D 0.9900 . ?
C37A C38A 1.528(16) . ?
C38A H38C 0.9900 . ?
C38A H38D 0.9900 . ?
C38A C39A 1.521(17) . ?
C39A H39C 0.9900 . ?
C39A H39D 0.9900 . ?
C39A C40A 1.457(18) . ?
C40A H40D 0.9800 . ?
C40A H40E 0.9800 . ?
C40A H40F 0.9800 . ?

loop_
_geom_torsion_atom_site_label_1
_geom_torsion_atom_site_label_2
_geom_torsion_atom_site_label_3
_geom_torsion_atom_site_label_4
_geom_torsion
_geom_torsion_site_symmetry_1
_geom_torsion_site_symmetry_2
_geom_torsion_site_symmetry_3
_geom_torsion_site_symmetry_4
_geom_torsion_publ_flag
S1 C1 C2 C3 0.0(3) . . . . ?
S1 C1 C2 C18 -178.29(16) . . . . ?
S1 C20 C21 S2 -170.22(12) 2_466 . . . ?
S1 C20 C21 C22 10.8(3) 2_466 . . . ?
S2 C21 C22 C23 -0.3(2) . . . . ?
S2 C24 C31 S3 -173.26(11) . . . . ?
S2 C24 C31 C32 4.3(3) . . . . ?
S3 C31 C32 C33 -0.1(2) . . . . ?
S3 C34 C41 S4 179.95(12) . . . . ?
S3 C34 C41 C42 -2.9(3) . . . . ?
S4 C41 C42 C43 -0.3(3) . . . . ?
S4 C44 C45 C46 -4.1(4) . . . . ?
S5 C46 C47 O1 -178.3(2) . . . . ?
S5 C46 C47 N1 0.8(2) . . . . ?
Si1 C6 C7 C8 170.53(18) . . . . ?
Si1 C12 C13 C14 -178.9(3) . . . . ?
Si1 C9 C10 C11 -160.8(11) . . . . ?
Si1 C15 C16 C17 -68.5(8) . . . . ?
Si1 C9A C10A C11A -168.0(7) . . . . ?
Si1 C15A C16A C17A 166.6(12) . . . . ?
F1 C5 C6 Si1 7.1(3) . . . . ?
F1 C5 C6 C7 180.0(2) . . . . ?
N1 C49 C50 C51 178.3(3) . . . . ?
C1 C2 C3 C4 58.0(3) . . . . ?
C1 C2 C3 C8 -124.7(2) . . . . ?
C1 C2 C18 C1 1.9(3) . . . 2_466 ?
C1 C2 C18 C19 -175.2(2) . . . . ?
C1 C18 C19 C20 0.9(3) 2_466 . . . ?
C2 C3 C4 C5 175.07(19) . . . . ?
C2 C3 C8 C7 -176.08(19) . . . . ?
C2 C18 C19 C20 178.2(2) . . . . ?
C3 C2 C18 C1 -176.47(19) . . . 2_466 ?
C3 C2 C18 C19 6.5(3) . . . . ?
C3 C4 C5 F1 -177.6(2) . . . . ?
C3 C4 C5 C6 0.8(4) . . . . ?
C4 C3 C8 C7 1.3(3) . . . . ?
C4 C5 C6 Si1 -171.31(19) . . . . ?
C4 C5 C6 C7 1.6(4) . . . . ?
C5 C6 C7 C8 -2.6(3) . . . . ?
C6 Si1 C12 C13 66.5(3) . . . . ?
C6 Si1 C9 C10 153.5(10) . . . . ?
C6 Si1 C15 C16 75.1(7) . . . . ?
C6 Si1 C9A C10A -57.4(10) . . . . ?
C6 C7 C8 C3 1.3(3) . . . . ?
C8 C3 C4 C5 -2.2(3) . . . . ?
C12 Si1 C6 C5 -168.2(2) . . . . ?
C12 Si1 C6 C7 19.4(3) . . . . ?
C12 Si1 C9 C10 -90.6(11) . . . . ?
C12 Si1 C15 C16 -46.0(7) . . . . ?
C12 Si1 C9A C10A 75.4(10) . . . . ?
C18 C1 C2 C3 176.38(19) 2_466 . . . ?
C18 C1 C2 C18 -1.9(3) 2_466 . . . ?
C18 C2 C3 C4 -123.8(2) . . . . ?
C18 C2 C3 C8 53.5(3) . . . . ?
C18 C19 C20 S1 -0.1(2) . . . 2_466 ?
C18 C19 C20 C21 -179.7(2) . . . . ?
C19 C20 C21 S2 9.4(3) . . . . ?
C19 C20 C21 C22 -169.5(2) . . . . ?
C20 S1 C1 C2 175.6(2) 2_466 . . . ?
C20 S1 C1 C18 -1.15(17) 2_466 . . 2_466 ?
C20 C21 C22 C23 178.7(2) . . . . ?
C21 S2 C24 C23 0.23(17) . . . . ?
C21 S2 C24 C31 -179.74(17) . . . . ?
C21 C22 C23 C24 0.5(3) . . . . ?
C21 C22 C23 C25 -179.59(19) . . . . ?
C22 C23 C24 S2 -0.5(2) . . . . ?
C22 C23 C24 C31 179.5(2) . . . . ?
C22 C23 C25 C26 -6.4(3) . . . . ?
C23 C24 C31 S3 6.8(3) . . . . ?
C23 C24 C31 C32 -175.7(2) . . . . ?
C23 C25 C26 C27 -172.36(19) . . . . ?
C24 S2 C21 C20 -179.06(18) . . . . ?
C24 S2 C21 C22 0.07(17) . . . . ?
C24 C23 C25 C26 173.5(2) . . . . ?
C24 C31 C32 C33 -177.9(2) . . . . ?
C25 C23 C24 S2 179.65(17) . . . . ?
C25 C23 C24 C31 -0.4(4) . . . . ?
C25 C26 C27 C28 178.2(2) . . . . ?
C26 C27 C28 C29 179.4(2) . . . . ?
C27 C28 C29 C30 179.0(3) . . . . ?
C31 S3 C34 C33 -1.51(17) . . . . ?
C31 S3 C34 C41 174.94(17) . . . . ?
C31 C32 C33 C34 -1.1(3) . . . . ?
C31 C32 C33 C35 176.3(2) . . . . ?
C32 C33 C34 S3 1.7(2) . . . . ?
C32 C33 C34 C41 -174.2(2) . . . . ?
C32 C33 C35 C36 -19.8(4) . . . . ?
C32 C33 C35 C36A -76.0(7) . . . . ?
C33 C34 C41 S4 -4.4(3) . . . . ?
C33 C34 C41 C42 172.7(2) . . . . ?
C33 C35 C36 C37 -172.7(3) . . . . ?
C33 C35 C36A C37A 166.2(10) . . . . ?
C34 S3 C31 C24 178.79(18) . . . . ?
C34 S3 C31 C32 0.88(17) . . . . ?
C34 C33 C35 C36 157.2(2) . . . . ?
C34 C33 C35 C36A 101.0(6) . . . . ?
C34 C41 C42 C43 -177.7(2) . . . . ?
C35 C33 C34 S3 -175.65(18) . . . . ?
C35 C33 C34 C41 8.5(4) . . . . ?
C35 C36 C37 C38 60.7(4) . . . . ?
C35 C36A C37A C38A 162.3(12) . . . . ?
C36 C37 C38 C39 171.7(3) . . . . ?
C37 C38 C39 C40 171.4(5) . . . . ?
C41 S4 C44 C43 -0.54(19) . . . . ?
C41 S4 C44 C45 178.7(2) . . . . ?
C41 C42 C43 C44 -0.2(3) . . . . ?
C42 C43 C44 S4 0.5(3) . . . . ?
C42 C43 C44 C45 -178.7(2) . . . . ?
C43 C44 C45 C46 175.1(2) . . . . ?
C44 S4 C41 C34 177.97(19) . . . . ?
C44 S4 C41 C42 0.46(19) . . . . ?
C44 C45 C46 S5 -0.8(4) . . . . ?
C44 C45 C46 C47 179.9(2) . . . . ?
C45 C46 C47 O1 1.1(4) . . . . ?
C45 C46 C47 N1 -179.8(2) . . . . ?
C46 S5 C48 S6 178.88(18) . . . . ?
C46 S5 C48 N1 -0.93(19) . . . . ?
C47 N1 C48 S5 1.7(3) . . . . ?
C47 N1 C48 S6 -178.13(19) . . . . ?
C47 N1 C49 C50 94.0(3) . . . . ?
C48 S5 C46 C45 -179.3(2) . . . . ?
C48 S5 C46 C47 0.05(17) . . . . ?
C48 N1 C47 O1 177.6(2) . . . . ?
C48 N1 C47 C46 -1.6(3) . . . . ?
C48 N1 C49 C50 -86.7(3) . . . . ?
C49 N1 C47 O1 -3.1(3) . . . . ?
C49 N1 C47 C46 177.71(19) . . . . ?
C49 N1 C48 S5 -177.63(18) . . . . ?
C49 N1 C48 S6 2.6(4) . . . . ?
C49 C50 C51 C52 66.2(4) . . . . ?
C50 C51 C52 C53 160.9(5) . . . . ?
C50 C51 C52 C53A -177.3(5) . . . . ?
C51 C52 C53 C54 56.1(9) . . . . ?
C51 C52 C53A C54A -168.0(7) . . . . ?
C9 Si1 C6 C5 -57.5(5) . . . . ?
C9 Si1 C6 C7 130.1(5) . . . . ?
C9 Si1 C12 C13 -49.9(4) . . . . ?
C9 Si1 C15 C16 -161.0(7) . . . . ?
C15 Si1 C6 C5 69.2(4) . . . . ?
C15 Si1 C6 C7 -103.2(3) . . . . ?
C15 Si1 C12 C13 -172.9(4) . . . . ?
C15 Si1 C9 C10 30.3(12) . . . . ?
C9A Si1 C6 C5 -30.7(4) . . . . ?
C9A Si1 C6 C7 156.9(4) . . . . ?
C9A Si1 C12 C13 -68.3(5) . . . . ?
C15A Si1 C6 C5 84.7(6) . . . . ?
C15A Si1 C6 C7 -87.7(6) . . . . ?
C15A Si1 C12 C13 176.9(6) . . . . ?
C15A Si1 C9A C10A -172.6(11) . . . . ?
C55 C56 C57 O2 9.3(11) . . . . ?
C56 C55 C58 O2 14.4(6) . . . . ?
C57 O2 C58 C55 -9.8(8) . . . . ?
C58 O2 C57 C56 0.8(11) . . . . ?
C58 C55 C56 C57 -14.6(8) . . . . ?
C36A C37A C38A C39A -84(2) . . . . ?
C37A C38A C39A C40A 171(2) . . . . ?
